data_7132125
loop_
_publ_author_name
'Powley, Samuel L.'
'Riley, Charlotte'
'Cho, Hwan-Hee'
'Phuoc, Nguyen Le'
'Greenham, N. C.'
'Linnolahti, Mikko'
'Romanov, Alexander S.'

_publ_section_title
;
 Highly phosphorescent Carbene-Metal-Carboranyl complexes of Copper(I) and
 Gold(I)
;
_journal_name_full 'Chemical Communications'
_journal_paper_doi 10.1039/D3CC04091G
_journal_year 2023
_chemical_formula_moiety 'C32 H43 B10 Cu N2 O2, C3 H7'
_chemical_formula_sum 'C35 H50 B10 Cu N2 O2'
_chemical_formula_weight 702.41
_space_group_crystal_system monoclinic
_space_group_IT_number 14
_space_group_name_Hall '-P 2ybc'
_space_group_name_H-M_alt 'P 1 21/c 1'
_atom_sites_solution_hydrogens mixed
_atom_sites_solution_primary dual
_audit_creation_date 2023-03-06
_audit_creation_method
;
Olex2 1.5
(compiled 2023.02.24 svn.rf166f9f3 for OlexSys, GUI svn.r6725)
;
_audit_update_record
;
2023-07-11 deposited with the CCDC.	2023-09-13 downloaded from the CCDC.
;
_cell_angle_alpha 90
_cell_angle_beta 96.5490(8)
_cell_angle_gamma 90
_cell_formula_units_Z 4
_cell_length_a 10.63269(10)
_cell_length_b 18.25848(15)
_cell_length_c 19.63777(18)
_cell_measurement_reflns_used 18529
_cell_measurement_temperature 99.99(17)
_cell_measurement_theta_max 75.9130
_cell_measurement_theta_min 3.2760
_cell_volume 3787.54(6)
_computing_cell_refinement 'CrysAlisPro 1.171.42.81a (Rigaku OD, 2023)'
_computing_data_collection 'CrysAlisPro 1.171.42.81a (Rigaku OD, 2023)'
_computing_data_reduction 'CrysAlisPro 1.171.42.81a (Rigaku OD, 2023)'
_computing_molecular_graphics 'Olex2 1.5 (Dolomanov et al., 2009)'
_computing_publication_material 'Olex2 1.5 (Dolomanov et al., 2009)'
_computing_structure_refinement 'SHELXL 2018/3 (Sheldrick, 2015)'
_computing_structure_solution 'SHELXT 2018/2 (Sheldrick, 2018)'
_diffrn_ambient_environment N~2~
_diffrn_ambient_temperature 99.99(17)
_diffrn_detector 'Hybrid Pixel Array Detector'
_diffrn_detector_area_resol_mean 10.0000
_diffrn_measured_fraction_theta_full 1.000
_diffrn_measured_fraction_theta_max 0.987
_diffrn_measurement_details
;
List of Runs (angles in degrees, time in seconds):

  # Type    Start    End  Width  t~exp~   \w     \q     \k     \f   Frames
#--------------------------------------------------------------------------
  1  \w    -46.00  77.00   0.50    0.71    --   43.87  60.00-120.00  246
  2  \w     88.00 132.00   0.50    0.71    --   43.87  60.00-120.00   88
  3  \w     87.00 136.00   0.50    0.71    --   46.33  40.00 -90.00   98
  4  \w    -42.00 123.00   0.50    0.71    --   46.33   0.00 -30.00  330
  5  \w     63.00 105.00   0.50    0.71    --   46.33   0.00-180.00   84
  6  \w      9.00  58.00   0.50    0.71    --   46.33  10.00  90.00   98
  7  \w    -39.00 -13.00   0.50    0.71    --   46.33  10.00  90.00   52
  8  \w     89.00 116.00   0.50    0.71    --   46.33  10.00  90.00   54
  9  \w     19.00  44.00   0.50    2.85    --  108.20  58.00-133.75   50
 10  \w     34.00  60.00   0.50    2.85    --  108.20  40.00   0.00   52
 11  \w     21.00  70.00   0.50    2.85    --  108.20  44.00-124.06   98
 12  \w     83.00 191.00   0.50    2.85    --  108.20  40.00   0.00  216
 13  \w    115.00 140.00   0.50    2.85    --  108.20  50.00 -30.00   50
 14  \w    147.00 175.00   0.50    2.85    --  108.20  50.00 -30.00   56
 15  \w     96.00 198.00   0.50    2.85    --  108.20  59.00-121.25  204
 16  \w     69.00 189.00   0.50    2.85    --  108.20  20.00   0.00  240
 17  \w     19.00  44.00   0.50    2.85    --  108.20  50.00-134.50   50
 18  \w     19.00  81.00   0.50    2.85    --  108.20  50.00  30.00  124
 19  \w    129.00 170.00   0.50    2.85    --  108.20  50.00  30.00   82
 20  \w     19.00  64.00   0.50    2.85    --  108.20  20.00   0.00   90
 21  \w     19.00  53.00   0.50    2.85    --  108.20  40.00-150.00   68
 22  \w     63.00 198.00   0.50    2.85    --  108.20  20.00-120.00  270
 23  \w    139.00 192.00   0.50    2.85    --  108.20   0.00-150.00  106
 24  \w     86.00 144.00   0.50    2.85    --  108.20  59.00-172.05  116
 25  \w     22.00  48.00   0.50    2.85    --  108.20  50.00   0.00   52
 26  \w    154.00 179.00   0.50    2.85    --  108.20  50.00   0.00   50
 27  \w     19.00  44.00   0.50    2.85    --  108.20  47.00-134.51   50
 28  \w     21.00 102.00   0.50    2.85    --  108.20  50.00-120.00  162
 29  \w    142.00 175.00   0.50    2.85    --  108.20  50.00-120.00   66
 30  \w     19.00  44.00   0.50    2.85    --  108.20  56.00-153.70   50
 31  \w     19.00  44.00   0.50    2.85    --  108.20  59.00-121.25   50
 32  \w     19.00  44.00   0.50    2.85    --  108.20  50.00-150.00   50
 33  \w     21.00 197.00   0.50    2.85    --  108.20  38.00-144.78  352
;
_diffrn_measurement_device 'four-circle diffractometer'
_diffrn_measurement_device_type 'XtaLAB AFC11 (RINC): quarter-chi single'
_diffrn_measurement_method '\w scans'
_diffrn_orient_matrix_type 'CrysAlisPro convention (1999,Acta A55,543-557)'
_diffrn_orient_matrix_UB_11 0.0507072000
_diffrn_orient_matrix_UB_12 0.0734468000
_diffrn_orient_matrix_UB_13 0.0304971000
_diffrn_orient_matrix_UB_21 0.0165723000
_diffrn_orient_matrix_UB_22 0.0279358000
_diffrn_orient_matrix_UB_23 -0.0724695000
_diffrn_orient_matrix_UB_31 -0.1356956000
_diffrn_orient_matrix_UB_32 0.0308411000
_diffrn_orient_matrix_UB_33 -0.0072194000
_diffrn_radiation_monochromator mirror
_diffrn_radiation_probe x-ray
_diffrn_radiation_type 'Cu K\a'
_diffrn_radiation_wavelength 1.54184
_diffrn_reflns_av_R_equivalents 0.0398
_diffrn_reflns_av_unetI/netI 0.0289
_diffrn_reflns_Laue_measured_fraction_full 1.000
_diffrn_reflns_Laue_measured_fraction_max 0.987
_diffrn_reflns_limit_h_max 12
_diffrn_reflns_limit_h_min -13
_diffrn_reflns_limit_k_max 23
_diffrn_reflns_limit_k_min -22
_diffrn_reflns_limit_l_max 24
_diffrn_reflns_limit_l_min -24
_diffrn_reflns_number 47417
_diffrn_reflns_point_group_measured_fraction_full 1.000
_diffrn_reflns_point_group_measured_fraction_max 0.987
_diffrn_reflns_theta_full 67.684
_diffrn_reflns_theta_max 76.089
_diffrn_reflns_theta_min 3.315
_diffrn_source 'Rotating-anode X-ray tube (dual wavelength)'
_diffrn_source_type 'Rigaku (Cu) X-ray DW Source'
_exptl_absorpt_coefficient_mu 1.058
_exptl_absorpt_correction_T_max 1.00000
_exptl_absorpt_correction_T_min 0.64574
_exptl_absorpt_correction_type multi-scan
_exptl_absorpt_process_details
;
CrysAlisPro 1.171.42.81a (Rigaku Oxford Diffraction, 2023)
Empirical absorption correction using spherical harmonics,
implemented in SCALE3 ABSPACK scaling algorithm.
;
_exptl_crystal_colour colourless
_exptl_crystal_colour_primary colourless
_exptl_crystal_density_diffrn 1.232
_exptl_crystal_description block
_exptl_crystal_F_000 1476
_exptl_crystal_preparation Luminescent
_exptl_crystal_size_max 0.19
_exptl_crystal_size_mid 0.17
_exptl_crystal_size_min 0.15
_refine_diff_density_max 0.598
_refine_diff_density_min -0.490
_refine_diff_density_rms 0.053
_refine_ls_extinction_method none
_refine_ls_goodness_of_fit_ref 1.034
_refine_ls_hydrogen_treatment mixed
_refine_ls_matrix_type full
_refine_ls_number_parameters 468
_refine_ls_number_reflns 7822
_refine_ls_number_restraints 0
_refine_ls_restrained_S_all 1.034
_refine_ls_R_factor_all 0.0451
_refine_ls_R_factor_gt 0.0390
_refine_ls_shift/su_max 0.001
_refine_ls_shift/su_mean 0.000
_refine_ls_structure_factor_coef Fsqd
_refine_ls_weighting_details 'w=1/[\s^2^(Fo^2^)+(0.0532P)^2^+2.4049P] where P=(Fo^2^+2Fc^2^)/3'
_refine_ls_weighting_scheme calc
_refine_ls_wR_factor_gt 0.1024
_refine_ls_wR_factor_ref 0.1063
_reflns_Friedel_coverage 0.000
_reflns_number_gt 6846
_reflns_number_total 7822
_reflns_threshold_expression 'I > 2\s(I)'
_cod_data_source_file d3cc04091g2.cif
_cod_data_source_block DAC_Mes_Cu_CarbPh
_cod_original_cell_volume 3787.53(6)
_cod_database_code 7132125
_shelx_shelxl_version_number 2018/3
_chemical_oxdiff_formula C28H20N2O2B10Cu1
_shelx_space_group_comment
;
The symmetry employed for this shelxl refinement is uniquely defined
by the following loop, which should always be used as a source of
symmetry information in preference to the above space-group names.
They are only intended as comments.
;
_shelx_estimated_absorpt_t_max 0.857
_shelx_estimated_absorpt_t_min 0.824
_olex2_refinement_description
;
1. Fixed Uiso
 At 1.2 times of:
  All B(H) groups, All C(H) groups, All C(H,H) groups
 At 1.5 times of:
  All C(H,H,H) groups
2.a Secondary CH2 refined with riding coordinates:
 C34(H34A,H34B)
2.b Aromatic/amide H refined with riding coordinates:
 C19(H19), C17(H17), C4(H4), C28(H28), C5(H5), C26(H26), C8(H8), C6(H6), C7(H7)
2.c Idealised Me refined as rotating group:
 C32(H32A,H32B,H32C), C21(H21A,H21B,H21C), C30(H30A,H30B,H30C), C23(H23A,H23B,
 H23C), C33(H33A,H33B,H33C), C22(H22A,H22B,H22C), C14(H14A,H14B,H14C), C13(H13A,
 H13B,H13C), C31(H31A,H31B,H31C)
2.d Boron cage BH refined with riding coordinates:
 B3(H3), B7(H7A), B8(H8A), B6(H6A), B5(H5A), B4(H4A), B11(H11), B10(H10),
 B12(H12), B9(H9)
;
_olex2_submission_special_instructions 'No special instructions were received'
_oxdiff_exptl_absorpt_empirical_details
;
Empirical correction (ABSPACK) includes:
- Absorption correction using spherical harmonics
- Frame scaling
;
_oxdiff_exptl_absorpt_empirical_full_max 1.817
_oxdiff_exptl_absorpt_empirical_full_min 0.709

loop_
_space_group_symop_operation_xyz
'x, y, z'
'-x, y+1/2, -z+1/2'
'-x, -y, -z'
'x, -y-1/2, z-1/2'

loop_
_atom_site_label
_atom_site_type_symbol
_atom_site_fract_x
_atom_site_fract_y
_atom_site_fract_z
_atom_site_U_iso_or_equiv
_atom_site_adp_type
_atom_site_occupancy
_atom_site_site_symmetry_order
_atom_site_calc_flag
_atom_site_refinement_flags_posn
_atom_site_refinement_flags_adp
_atom_site_refinement_flags_occupancy
_atom_site_disorder_assembly
_atom_site_disorder_group
Cu1 Cu 0.23356(2) 0.34505(2) 0.72714(2) 0.02015(8) Uani 1 1 d . . . . .
O1 O 0.55006(13) 0.23917(7) 0.91230(7) 0.0353(3) Uani 1 1 d . . . . .
O2 O 0.55005(15) 0.49654(8) 0.88385(8) 0.0395(3) Uani 1 1 d . . . . .
N1 N 0.42204(13) 0.29608(8) 0.82817(7) 0.0220(3) Uani 1 1 d . . . . .
N2 N 0.42544(13) 0.42243(8) 0.81197(7) 0.0224(3) Uani 1 1 d . . . . .
C24 C 0.36157(15) 0.22730(9) 0.80509(8) 0.0214(3) Uani 1 1 d . . . . .
C15 C 0.37019(16) 0.48442(9) 0.77190(9) 0.0218(3) Uani 1 1 d . . . . .
C20 C 0.41892(16) 0.50207(9) 0.71119(9) 0.0238(3) Uani 1 1 d . . . . .
C2 C 0.07284(15) 0.34316(9) 0.58523(8) 0.0204(3) Uani 1 1 d . . . . .
C1 C 0.07605(15) 0.33393(9) 0.67047(8) 0.0206(3) Uani 1 1 d . . . . .
C3 C 0.19890(16) 0.35645(9) 0.55885(8) 0.0214(3) Uani 1 1 d . . . . .
C25 C 0.25401(16) 0.20482(9) 0.83382(9) 0.0240(3) Uani 1 1 d . . . . .
C19 C 0.35845(17) 0.55763(10) 0.67078(9) 0.0258(3) Uani 1 1 d . . . . .
H19 H 0.389748 0.570533 0.628973 0.031 Uiso 1 1 calc R U . . .
C29 C 0.40922(16) 0.19012(9) 0.75167(9) 0.0248(3) Uani 1 1 d . . . . .
C18 C 0.25383(17) 0.59445(9) 0.69013(9) 0.0246(3) Uani 1 1 d . . . . .
C16 C 0.26704(17) 0.52102(9) 0.79412(9) 0.0244(3) Uani 1 1 d . . . . .
C17 C 0.21034(17) 0.57618(9) 0.75244(9) 0.0257(3) Uani 1 1 d . . . . .
H17 H 0.140357 0.602045 0.766685 0.031 Uiso 1 1 calc R U . . .
C9 C 0.37494(16) 0.35600(9) 0.79378(8) 0.0215(3) Uani 1 1 d . . . . .
C4 C 0.30297(16) 0.31151(10) 0.57841(9) 0.0240(3) Uani 1 1 d . . . . .
H4 H 0.294815 0.271721 0.608762 0.029 Uiso 1 1 calc R U . . .
C11 C 0.58615(17) 0.36803(10) 0.90052(10) 0.0291(4) Uani 1 1 d . . . . .
C10 C 0.51933(16) 0.29559(10) 0.88321(9) 0.0261(4) Uani 1 1 d . . . . .
C12 C 0.52067(17) 0.43499(10) 0.86681(9) 0.0277(4) Uani 1 1 d . . . . .
C28 C 0.34217(18) 0.12915(10) 0.72518(10) 0.0289(4) Uani 1 1 d . . . . .
H28 H 0.372537 0.102476 0.688863 0.035 Uiso 1 1 calc R U . . .
C27 C 0.23142(18) 0.10617(10) 0.75061(10) 0.0300(4) Uani 1 1 d . . . . .
C5 C 0.41889(17) 0.32455(11) 0.55373(10) 0.0288(4) Uani 1 1 d . . . . .
H5 H 0.488974 0.293477 0.567252 0.035 Uiso 1 1 calc R U . . .
C26 C 0.19051(17) 0.14324(10) 0.80546(10) 0.0279(4) Uani 1 1 d . . . . .
H26 H 0.117341 0.126320 0.824257 0.033 Uiso 1 1 calc R U . . .
C8 C 0.21400(18) 0.41516(10) 0.51505(10) 0.0296(4) Uani 1 1 d . . . . .
H8 H 0.144612 0.446799 0.501721 0.035 Uiso 1 1 calc R U . . .
C32 C 0.52588(17) 0.21630(11) 0.72225(10) 0.0316(4) Uani 1 1 d . . . . .
H32A H 0.509958 0.264857 0.701800 0.047 Uiso 1 1 calc R U . . .
H32B H 0.547041 0.181889 0.686989 0.047 Uiso 1 1 calc R U . . .
H32C H 0.596604 0.219208 0.758798 0.047 Uiso 1 1 calc R U . . .
C21 C 0.53133(18) 0.46253(11) 0.68852(10) 0.0318(4) Uani 1 1 d . . . . .
H21A H 0.600733 0.462547 0.725925 0.048 Uiso 1 1 calc R U . . .
H21B H 0.558739 0.487387 0.648516 0.048 Uiso 1 1 calc R U . . .
H21C H 0.507652 0.411917 0.676380 0.048 Uiso 1 1 calc R U . . .
C30 C 0.20553(19) 0.24606(11) 0.89161(10) 0.0328(4) Uani 1 1 d . . . . .
H30A H 0.270210 0.246191 0.931382 0.049 Uiso 1 1 calc R U . . .
H30B H 0.128628 0.222329 0.903962 0.049 Uiso 1 1 calc R U . . .
H30C H 0.186104 0.296589 0.877213 0.049 Uiso 1 1 calc R U . . .
C35 C 0.9445(3) 0.50791(13) 0.98690(10) 0.0477(6) Uani 1 1 d . . . . .
C6 C 0.43241(18) 0.38244(11) 0.50968(10) 0.0317(4) Uani 1 1 d . . . . .
H6 H 0.511181 0.391048 0.492624 0.038 Uiso 1 1 calc R U . . .
C23 C 0.2160(2) 0.50059(11) 0.85990(10) 0.0343(4) Uani 1 1 d . . . . .
H23A H 0.150320 0.535652 0.869240 0.051 Uiso 1 1 calc R U . . .
H23B H 0.284799 0.501546 0.897615 0.051 Uiso 1 1 calc R U . . .
H23C H 0.179628 0.451258 0.855702 0.051 Uiso 1 1 calc R U . . .
C7 C 0.3299(2) 0.42764(11) 0.49076(11) 0.0357(4) Uani 1 1 d . . . . .
H7 H 0.338882 0.467699 0.460815 0.043 Uiso 1 1 calc R U . . .
C33 C 0.7716(2) 0.60584(15) 0.97377(10) 0.0444(5) Uani 1 1 d . . . . .
H33A H 0.754947 0.593288 0.925058 0.067 Uiso 1 1 calc R U . . .
H33B H 0.752567 0.657753 0.980110 0.067 Uiso 1 1 calc R U . . .
H33C H 0.717911 0.575816 1.000104 0.067 Uiso 1 1 calc R U . . .
C22 C 0.1862(2) 0.65201(10) 0.64455(10) 0.0325(4) Uani 1 1 d . . . . .
H22A H 0.111473 0.630299 0.618296 0.049 Uiso 1 1 calc R U . . .
H22B H 0.243328 0.670946 0.612937 0.049 Uiso 1 1 calc R U . . .
H22C H 0.159754 0.692179 0.672817 0.049 Uiso 1 1 calc R U . . .
C14 C 0.7166(2) 0.36230(12) 0.87256(13) 0.0431(5) Uani 1 1 d . . . . .
H14A H 0.763749 0.320638 0.894103 0.065 Uiso 1 1 calc R U . . .
H14B H 0.764632 0.407481 0.883138 0.065 Uiso 1 1 calc R U . . .
H14C H 0.703773 0.355150 0.822793 0.065 Uiso 1 1 calc R U . . .
C13 C 0.6036(2) 0.37830(13) 0.97830(11) 0.0430(5) Uani 1 1 d . . . . .
H13A H 0.520509 0.381840 0.995113 0.064 Uiso 1 1 calc R U . . .
H13B H 0.651640 0.423292 0.989780 0.064 Uiso 1 1 calc R U . . .
H13C H 0.649850 0.336336 0.999852 0.064 Uiso 1 1 calc R U . . .
B3 B 0.04580(18) 0.25843(10) 0.61883(10) 0.0225(4) Uani 1 1 d . . . . .
H3 H 0.112729 0.211079 0.618661 0.027 Uiso 1 1 calc R U . . .
B7 B -0.04433(18) 0.29013(11) 0.54226(10) 0.0250(4) Uani 1 1 d . . . . .
H7A H -0.037604 0.263534 0.491412 0.030 Uiso 1 1 calc R U . . .
B8 B -0.12116(19) 0.24701(12) 0.60735(11) 0.0286(4) Uani 1 1 d . . . . .
H8A H -0.166315 0.191777 0.599558 0.034 Uiso 1 1 calc R U . . .
B6 B 0.01687(18) 0.41359(10) 0.63138(10) 0.0231(4) Uani 1 1 d . . . . .
H6A H 0.064577 0.468096 0.639430 0.028 Uiso 1 1 calc R U . . .
C31 C 0.1548(2) 0.04365(12) 0.71752(13) 0.0440(5) Uani 1 1 d . . . . .
H31A H 0.097998 0.062008 0.678427 0.066 Uiso 1 1 calc R U . . .
H31B H 0.104610 0.021441 0.750986 0.066 Uiso 1 1 calc R U . . .
H31C H 0.211786 0.006821 0.701634 0.066 Uiso 1 1 calc R U . . .
B5 B -0.05999(19) 0.37049(11) 0.69581(10) 0.0261(4) Uani 1 1 d . . . . .
H5A H -0.064372 0.396826 0.746992 0.031 Uiso 1 1 calc R U . . .
B4 B -0.04197(18) 0.27504(11) 0.68800(10) 0.0254(4) Uani 1 1 d . . . . .
H4A H -0.034457 0.238222 0.733906 0.031 Uiso 1 1 calc R U . . .
B11 B -0.06286(18) 0.38663(11) 0.55024(10) 0.0248(4) Uani 1 1 d . . . . .
H11 H -0.068597 0.423589 0.504478 0.030 Uiso 1 1 calc R U . . .
B10 B -0.15040(19) 0.40392(12) 0.62027(11) 0.0292(4) Uani 1 1 d . . . . .
H10 H -0.214782 0.452385 0.621063 0.035 Uiso 1 1 calc R U . . .
C34 C 0.9070(2) 0.59166(12) 0.99814(11) 0.0431(5) Uani 1 1 d . . . . .
H34A H 0.923265 0.603817 1.047491 0.052 Uiso 1 1 calc R U . . .
H34B H 0.960866 0.623815 0.973034 0.052 Uiso 1 1 calc R U . . .
B12 B -0.18862(19) 0.32709(13) 0.56518(11) 0.0307(4) Uani 1 1 d . . . . .
H12 H -0.278607 0.324712 0.529540 0.037 Uiso 1 1 calc R U . . .
B9 B -0.18784(19) 0.31745(13) 0.65546(12) 0.0308(4) Uani 1 1 d . . . . .
H9 H -0.277408 0.308765 0.679360 0.037 Uiso 1 1 calc R U . . .
H35A H 0.878(3) 0.4809(15) 1.0059(15) 0.053(7) Uiso 1 1 d . . . . .
H35B H 0.927(3) 0.5011(16) 0.9458(16) 0.057(8) Uiso 1 1 d . . . . .

loop_
_atom_site_aniso_label
_atom_site_aniso_U_11
_atom_site_aniso_U_22
_atom_site_aniso_U_33
_atom_site_aniso_U_23
_atom_site_aniso_U_13
_atom_site_aniso_U_12
Cu1 0.01857(13) 0.02010(13) 0.02103(13) 0.00168(9) -0.00095(9) -0.00041(8)
O1 0.0325(7) 0.0315(7) 0.0388(8) 0.0144(6) -0.0093(6) -0.0047(5)
O2 0.0477(9) 0.0277(7) 0.0388(8) 0.0031(6) -0.0139(6) -0.0117(6)
N1 0.0208(7) 0.0211(7) 0.0235(7) 0.0033(5) -0.0007(5) -0.0017(5)
N2 0.0223(7) 0.0209(7) 0.0233(7) 0.0025(5) -0.0012(5) -0.0028(5)
C24 0.0201(8) 0.0189(7) 0.0241(8) 0.0039(6) -0.0020(6) -0.0006(6)
C15 0.0242(8) 0.0174(7) 0.0231(8) 0.0014(6) -0.0006(6) -0.0033(6)
C20 0.0231(8) 0.0240(8) 0.0244(8) 0.0000(6) 0.0031(6) -0.0025(6)
C2 0.0192(8) 0.0215(7) 0.0203(7) 0.0011(6) 0.0008(6) 0.0019(6)
C1 0.0187(8) 0.0223(8) 0.0209(8) 0.0008(6) 0.0031(6) 0.0004(6)
C3 0.0203(8) 0.0230(8) 0.0213(8) -0.0009(6) 0.0032(6) 0.0004(6)
C25 0.0241(8) 0.0240(8) 0.0237(8) 0.0042(6) 0.0019(6) -0.0002(6)
C19 0.0277(9) 0.0267(8) 0.0234(8) 0.0019(6) 0.0042(7) -0.0034(7)
C29 0.0214(8) 0.0246(8) 0.0283(9) 0.0051(7) 0.0020(6) 0.0043(6)
C18 0.0264(8) 0.0214(8) 0.0256(8) 0.0013(6) 0.0009(7) -0.0033(6)
C16 0.0269(9) 0.0224(8) 0.0242(8) 0.0000(6) 0.0035(6) -0.0029(6)
C17 0.0263(9) 0.0235(8) 0.0274(9) 0.0004(7) 0.0039(7) 0.0002(6)
C9 0.0214(8) 0.0213(8) 0.0218(8) 0.0024(6) 0.0029(6) -0.0006(6)
C4 0.0223(8) 0.0262(8) 0.0239(8) 0.0016(6) 0.0040(6) 0.0016(6)
C11 0.0249(9) 0.0295(9) 0.0308(9) 0.0045(7) -0.0064(7) -0.0048(7)
C10 0.0223(8) 0.0286(9) 0.0265(8) 0.0057(7) -0.0014(6) -0.0032(6)
C12 0.0274(9) 0.0280(9) 0.0267(9) 0.0034(7) -0.0012(7) -0.0071(7)
C28 0.0311(9) 0.0233(8) 0.0320(9) -0.0015(7) 0.0018(7) 0.0055(7)
C27 0.0311(9) 0.0211(8) 0.0363(10) 0.0020(7) -0.0023(7) -0.0005(7)
C5 0.0210(8) 0.0350(9) 0.0308(9) 0.0003(7) 0.0051(7) 0.0039(7)
C26 0.0243(9) 0.0249(8) 0.0341(9) 0.0052(7) 0.0019(7) -0.0040(6)
C8 0.0278(9) 0.0280(9) 0.0335(9) 0.0076(7) 0.0068(7) 0.0034(7)
C32 0.0237(9) 0.0359(10) 0.0362(10) 0.0042(8) 0.0077(7) 0.0035(7)
C21 0.0288(9) 0.0349(10) 0.0327(10) 0.0032(8) 0.0082(7) 0.0034(7)
C30 0.0344(10) 0.0369(10) 0.0284(9) 0.0001(8) 0.0092(8) -0.0050(8)
C35 0.0854(18) 0.0416(12) 0.0190(10) -0.0057(8) 0.0188(10) -0.0382(13)
C6 0.0247(9) 0.0392(10) 0.0325(10) 0.0017(8) 0.0096(7) -0.0025(7)
C23 0.0406(11) 0.0347(10) 0.0295(9) 0.0058(8) 0.0124(8) 0.0041(8)
C7 0.0348(10) 0.0369(10) 0.0370(10) 0.0121(8) 0.0113(8) -0.0005(8)
C33 0.0415(12) 0.0689(15) 0.0223(9) 0.0056(9) 0.0018(8) -0.0188(11)
C22 0.0347(10) 0.0306(9) 0.0318(9) 0.0071(7) 0.0023(8) 0.0037(7)
C14 0.0306(11) 0.0372(11) 0.0615(14) 0.0024(10) 0.0055(10) -0.0067(8)
C13 0.0548(14) 0.0402(11) 0.0301(10) 0.0035(8) -0.0120(9) -0.0015(10)
B3 0.0210(9) 0.0208(8) 0.0255(9) 0.0010(7) 0.0014(7) -0.0015(7)
B7 0.0218(9) 0.0289(10) 0.0233(9) -0.0003(7) -0.0017(7) -0.0020(7)
B8 0.0216(9) 0.0320(10) 0.0317(10) 0.0001(8) 0.0014(8) -0.0059(7)
B6 0.0214(9) 0.0219(9) 0.0258(9) 0.0000(7) 0.0019(7) 0.0048(7)
C31 0.0480(13) 0.0296(10) 0.0531(13) -0.0083(9) 0.0002(10) -0.0097(9)
B5 0.0210(9) 0.0308(10) 0.0272(10) -0.0011(8) 0.0059(7) 0.0038(7)
B4 0.0203(9) 0.0287(10) 0.0277(10) 0.0025(8) 0.0041(7) -0.0018(7)
B11 0.0208(9) 0.0279(10) 0.0250(9) 0.0021(7) -0.0006(7) 0.0043(7)
B10 0.0206(9) 0.0345(11) 0.0327(10) -0.0001(8) 0.0031(8) 0.0078(8)
C34 0.0597(14) 0.0352(11) 0.0344(11) 0.0007(8) 0.0062(10) -0.0061(10)
B12 0.0180(9) 0.0393(11) 0.0341(11) 0.0019(9) -0.0005(8) 0.0007(8)
B9 0.0192(9) 0.0386(11) 0.0352(11) 0.0022(9) 0.0056(8) 0.0000(8)

loop_
_atom_type_symbol
_atom_type_description
_atom_type_scat_dispersion_real
_atom_type_scat_dispersion_imag
_atom_type_scat_source
C C 0.0181 0.0091 'International Tables Vol C Tables 4.2.6.8 and 6.1.1.4'
H H 0.0000 0.0000 'International Tables Vol C Tables 4.2.6.8 and 6.1.1.4'
B B 0.0090 0.0039 'International Tables Vol C Tables 4.2.6.8 and 6.1.1.4'
Cu Cu -1.9646 0.5888 'International Tables Vol C Tables 4.2.6.8 and 6.1.1.4'
N N 0.0311 0.0180 'International Tables Vol C Tables 4.2.6.8 and 6.1.1.4'
O O 0.0492 0.0322 'International Tables Vol C Tables 4.2.6.8 and 6.1.1.4'

loop_
_geom_angle_atom_site_label_1
_geom_angle_atom_site_label_2
_geom_angle_atom_site_label_3
_geom_angle
_geom_angle_site_symmetry_1
_geom_angle_site_symmetry_3
_geom_angle_publ_flag
C9 Cu1 C1 171.75(7) . . ?
C9 N1 C24 114.61(13) . . ?
C9 N1 C10 125.92(15) . . ?
C10 N1 C24 119.46(14) . . ?
C9 N2 C15 115.30(13) . . ?
C9 N2 C12 125.04(14) . . ?
C12 N2 C15 119.61(14) . . ?
C25 C24 N1 118.73(15) . . ?
C29 C24 N1 117.91(15) . . ?
C29 C24 C25 123.18(16) . . ?
C20 C15 N2 118.31(15) . . ?
C20 C15 C16 122.66(15) . . ?
C16 C15 N2 118.95(15) . . ?
C15 C20 C19 117.54(16) . . ?
C15 C20 C21 121.86(16) . . ?
C19 C20 C21 120.59(16) . . ?
C1 C2 B3 60.80(10) . . ?
C1 C2 B7 111.32(13) . . ?
C1 C2 B6 61.19(10) . . ?
C1 C2 B11 111.43(13) . . ?
C3 C2 C1 116.11(13) . . ?
C3 C2 B3 118.03(13) . . ?
C3 C2 B7 122.90(14) . . ?
C3 C2 B6 115.78(13) . . ?
C3 C2 B11 121.71(14) . . ?
B3 C2 B7 62.51(11) . . ?
B3 C2 B11 113.53(13) . . ?
B6 C2 B3 112.83(13) . . ?
B6 C2 B7 113.88(13) . . ?
B6 C2 B11 62.62(11) . . ?
B11 C2 B7 62.38(11) . . ?
C2 C1 Cu1 119.09(10) . . ?
C2 C1 B3 60.75(10) . . ?
C2 C1 B6 60.53(10) . . ?
C2 C1 B5 109.13(13) . . ?
C2 C1 B4 109.30(13) . . ?
B3 C1 Cu1 121.37(11) . . ?
B3 C1 B6 112.23(13) . . ?
B6 C1 Cu1 114.77(11) . . ?
B5 C1 Cu1 120.04(11) . . ?
B5 C1 B3 112.05(13) . . ?
B5 C1 B6 61.69(11) . . ?
B4 C1 Cu1 124.14(11) . . ?
B4 C1 B3 61.60(11) . . ?
B4 C1 B6 112.24(13) . . ?
B4 C1 B5 61.73(11) . . ?
C4 C3 C2 121.18(15) . . ?
C8 C3 C2 120.26(15) . . ?
C8 C3 C4 118.55(16) . . ?
C24 C25 C26 117.26(16) . . ?
C24 C25 C30 121.78(16) . . ?
C26 C25 C30 120.94(16) . . ?
C20 C19 H19 119.1 . . ?
C18 C19 C20 121.76(16) . . ?
C18 C19 H19 119.1 . . ?
C24 C29 C32 121.40(16) . . ?
C28 C29 C24 117.20(16) . . ?
C28 C29 C32 121.37(17) . . ?
C19 C18 C17 118.65(16) . . ?
C19 C18 C22 121.15(16) . . ?
C17 C18 C22 120.19(16) . . ?
C15 C16 C23 121.52(16) . . ?
C17 C16 C15 117.77(16) . . ?
C17 C16 C23 120.69(16) . . ?
C18 C17 H17 119.2 . . ?
C16 C17 C18 121.58(17) . . ?
C16 C17 H17 119.2 . . ?
N1 C9 Cu1 118.76(12) . . ?
N1 C9 N2 118.61(15) . . ?
N2 C9 Cu1 122.46(12) . . ?
C3 C4 H4 119.7 . . ?
C5 C4 C3 120.54(16) . . ?
C5 C4 H4 119.7 . . ?
C10 C11 C14 106.01(16) . . ?
C10 C11 C13 109.28(16) . . ?
C12 C11 C10 115.01(15) . . ?
C12 C11 C14 106.46(16) . . ?
C12 C11 C13 109.49(17) . . ?
C13 C11 C14 110.49(17) . . ?
O1 C10 N1 120.34(16) . . ?
O1 C10 C11 122.88(16) . . ?
N1 C10 C11 116.70(15) . . ?
O2 C12 N2 120.34(17) . . ?
O2 C12 C11 122.56(16) . . ?
N2 C12 C11 117.06(15) . . ?
C29 C28 H28 119.2 . . ?
C29 C28 C27 121.63(17) . . ?
C27 C28 H28 119.2 . . ?
C28 C27 C31 120.72(19) . . ?
C26 C27 C28 118.99(17) . . ?
C26 C27 C31 120.26(18) . . ?
C4 C5 H5 119.8 . . ?
C6 C5 C4 120.42(17) . . ?
C6 C5 H5 119.8 . . ?
C25 C26 H26 119.2 . . ?
C27 C26 C25 121.64(17) . . ?
C27 C26 H26 119.2 . . ?
C3 C8 H8 119.8 . . ?
C7 C8 C3 120.42(17) . . ?
C7 C8 H8 119.8 . . ?
C29 C32 H32A 109.5 . . ?
C29 C32 H32B 109.5 . . ?
C29 C32 H32C 109.5 . . ?
H32A C32 H32B 109.5 . . ?
H32A C32 H32C 109.5 . . ?
H32B C32 H32C 109.5 . . ?
C20 C21 H21A 109.5 . . ?
C20 C21 H21B 109.5 . . ?
C20 C21 H21C 109.5 . . ?
H21A C21 H21B 109.5 . . ?
H21A C21 H21C 109.5 . . ?
H21B C21 H21C 109.5 . . ?
C25 C30 H30A 109.5 . . ?
C25 C30 H30B 109.5 . . ?
C25 C30 H30C 109.5 . . ?
H30A C30 H30B 109.5 . . ?
H30A C30 H30C 109.5 . . ?
H30B C30 H30C 109.5 . . ?
C35 C35 C34 113.4(2) 3_767 . ?
C35 C35 H35A 114.4(17) 3_767 . ?
C35 C35 H35B 117(2) 3_767 . ?
C34 C35 H35A 103.3(17) . . ?
C34 C35 H35B 104(2) . . ?
H35A C35 H35B 102(3) . . ?
C5 C6 H6 120.4 . . ?
C7 C6 C5 119.27(17) . . ?
C7 C6 H6 120.4 . . ?
C16 C23 H23A 109.5 . . ?
C16 C23 H23B 109.5 . . ?
C16 C23 H23C 109.5 . . ?
H23A C23 H23B 109.5 . . ?
H23A C23 H23C 109.5 . . ?
H23B C23 H23C 109.5 . . ?
C8 C7 H7 119.6 . . ?
C6 C7 C8 120.79(18) . . ?
C6 C7 H7 119.6 . . ?
H33A C33 H33B 109.5 . . ?
H33A C33 H33C 109.5 . . ?
H33B C33 H33C 109.5 . . ?
C34 C33 H33A 109.5 . . ?
C34 C33 H33B 109.5 . . ?
C34 C33 H33C 109.5 . . ?
C18 C22 H22A 109.5 . . ?
C18 C22 H22B 109.5 . . ?
C18 C22 H22C 109.5 . . ?
H22A C22 H22B 109.5 . . ?
H22A C22 H22C 109.5 . . ?
H22B C22 H22C 109.5 . . ?
C11 C14 H14A 109.5 . . ?
C11 C14 H14B 109.5 . . ?
C11 C14 H14C 109.5 . . ?
H14A C14 H14B 109.5 . . ?
H14A C14 H14C 109.5 . . ?
H14B C14 H14C 109.5 . . ?
C11 C13 H13A 109.5 . . ?
C11 C13 H13B 109.5 . . ?
C11 C13 H13C 109.5 . . ?
H13A C13 H13B 109.5 . . ?
H13A C13 H13C 109.5 . . ?
H13B C13 H13C 109.5 . . ?
C2 B3 C1 58.45(10) . . ?
C2 B3 H3 124.0 . . ?
C2 B3 B7 58.80(10) . . ?
C2 B3 B8 105.39(13) . . ?
C2 B3 B4 105.54(13) . . ?
C1 B3 H3 123.0 . . ?
C1 B3 B7 106.45(13) . . ?
C1 B3 B8 106.61(13) . . ?
C1 B3 B4 59.12(10) . . ?
B7 B3 H3 121.9 . . ?
B8 B3 H3 122.4 . . ?
B8 B3 B7 59.88(11) . . ?
B4 B3 H3 121.9 . . ?
B4 B3 B7 108.26(14) . . ?
B4 B3 B8 60.52(11) . . ?
C2 B7 B3 58.69(10) . . ?
C2 B7 H7A 124.4 . . ?
C2 B7 B8 105.24(13) . . ?
C2 B7 B11 58.78(10) . . ?
C2 B7 B12 105.03(14) . . ?
B3 B7 H7A 121.9 . . ?
B8 B7 B3 59.81(11) . . ?
B8 B7 H7A 122.0 . . ?
B8 B7 B11 108.07(14) . . ?
B8 B7 B12 60.40(12) . . ?
B11 B7 B3 107.50(13) . . ?
B11 B7 H7A 121.7 . . ?
B12 B7 B3 107.78(14) . . ?
B12 B7 H7A 122.3 . . ?
B12 B7 B11 59.72(12) . . ?
B3 B8 B7 60.30(11) . . ?
B3 B8 H8A 122.0 . . ?
B3 B8 B4 59.29(11) . . ?
B3 B8 B12 107.76(14) . . ?
B3 B8 B9 107.41(14) . . ?
B7 B8 H8A 121.7 . . ?
B7 B8 B4 107.62(14) . . ?
B7 B8 B12 59.88(12) . . ?
B7 B8 B9 107.68(15) . . ?
B4 B8 H8A 122.1 . . ?
B4 B8 B12 107.49(15) . . ?
B4 B8 B9 59.99(12) . . ?
B12 B8 H8A 122.0 . . ?
B9 B8 H8A 122.0 . . ?
B9 B8 B12 59.67(12) . . ?
C2 B6 C1 58.28(9) . . ?
C2 B6 H6A 124.1 . . ?
C2 B6 B5 105.10(13) . . ?
C2 B6 B11 58.73(10) . . ?
C2 B6 B10 105.25(14) . . ?
C1 B6 H6A 123.3 . . ?
C1 B6 B5 58.82(10) . . ?
C1 B6 B11 106.00(13) . . ?
C1 B6 B10 106.23(14) . . ?
B5 B6 H6A 122.3 . . ?
B5 B6 B11 107.74(14) . . ?
B5 B6 B10 60.35(12) . . ?
B11 B6 H6A 122.1 . . ?
B10 B6 H6A 122.5 . . ?
B10 B6 B11 59.75(11) . . ?
C27 C31 H31A 109.5 . . ?
C27 C31 H31B 109.5 . . ?
C27 C31 H31C 109.5 . . ?
H31A C31 H31B 109.5 . . ?
H31A C31 H31C 109.5 . . ?
H31B C31 H31C 109.5 . . ?
C1 B5 B6 59.48(10) . . ?
C1 B5 H5A 123.3 . . ?
C1 B5 B4 59.12(10) . . ?
C1 B5 B10 106.52(13) . . ?
C1 B5 B9 106.57(14) . . ?
B6 B5 H5A 121.4 . . ?
B6 B5 B10 60.06(11) . . ?
B6 B5 B9 108.40(14) . . ?
B4 B5 B6 108.32(14) . . ?
B4 B5 H5A 121.3 . . ?
B4 B5 B10 108.68(15) . . ?
B4 B5 B9 60.54(12) . . ?
B10 B5 H5A 121.8 . . ?
B9 B5 H5A 121.7 . . ?
B9 B5 B10 60.22(12) . . ?
C1 B4 B3 59.28(10) . . ?
C1 B4 B8 106.48(14) . . ?
C1 B4 B5 59.15(10) . . ?
C1 B4 H4A 123.4 . . ?
C1 B4 B9 106.35(14) . . ?
B3 B4 B8 60.19(11) . . ?
B3 B4 B5 108.06(14) . . ?
B3 B4 H4A 121.5 . . ?
B3 B4 B9 108.30(14) . . ?
B8 B4 H4A 121.7 . . ?
B8 B4 B9 60.22(12) . . ?
B5 B4 B8 108.44(14) . . ?
B5 B4 H4A 121.5 . . ?
B5 B4 B9 60.23(12) . . ?
B9 B4 H4A 121.8 . . ?
C2 B11 B7 58.85(10) . . ?
C2 B11 B6 58.65(10) . . ?
C2 B11 H11 124.4 . . ?
C2 B11 B10 105.23(13) . . ?
C2 B11 B12 105.37(14) . . ?
B7 B11 B6 107.75(13) . . ?
B7 B11 H11 121.4 . . ?
B6 B11 H11 121.8 . . ?
B10 B11 B7 108.49(14) . . ?
B10 B11 B6 59.82(11) . . ?
B10 B11 H11 122.0 . . ?
B12 B11 B7 60.10(12) . . ?
B12 B11 B6 108.14(14) . . ?
B12 B11 H11 121.9 . . ?
B12 B11 B10 60.59(12) . . ?
B6 B10 B5 59.59(11) . . ?
B6 B10 H10 121.7 . . ?
B6 B10 B12 107.91(14) . . ?
B6 B10 B9 107.73(14) . . ?
B5 B10 H10 122.1 . . ?
B5 B10 B12 107.38(15) . . ?
B5 B10 B9 59.86(12) . . ?
B11 B10 B6 60.43(11) . . ?
B11 B10 B5 107.67(13) . . ?
B11 B10 H10 121.8 . . ?
B11 B10 B12 59.68(12) . . ?
B11 B10 B9 107.59(15) . . ?
B12 B10 H10 122.1 . . ?
B9 B10 H10 122.0 . . ?
B9 B10 B12 59.73(12) . . ?
C35 C34 H34A 109.3 . . ?
C35 C34 H34B 109.3 . . ?
C33 C34 C35 111.6(2) . . ?
C33 C34 H34A 109.3 . . ?
C33 C34 H34B 109.3 . . ?
H34A C34 H34B 108.0 . . ?
B7 B12 B8 59.72(11) . . ?
B7 B12 B10 107.88(14) . . ?
B7 B12 H12 121.8 . . ?
B7 B12 B9 107.93(14) . . ?
B8 B12 B10 108.01(15) . . ?
B8 B12 H12 121.8 . . ?
B11 B12 B7 60.18(11) . . ?
B11 B12 B8 107.90(14) . . ?
B11 B12 B10 59.74(12) . . ?
B11 B12 H12 121.8 . . ?
B11 B12 B9 107.89(15) . . ?
B10 B12 H12 121.8 . . ?
B9 B12 B8 60.16(12) . . ?
B9 B12 B10 60.04(12) . . ?
B9 B12 H12 121.7 . . ?
B8 B9 H9 121.8 . . ?
B5 B9 B8 107.31(14) . . ?
B5 B9 B4 59.23(11) . . ?
B5 B9 B10 59.92(12) . . ?
B5 B9 B12 107.82(15) . . ?
B5 B9 H9 122.2 . . ?
B4 B9 B8 59.79(12) . . ?
B4 B9 B10 107.40(14) . . ?
B4 B9 H9 122.3 . . ?
B10 B9 B8 108.17(15) . . ?
B10 B9 H9 121.7 . . ?
B12 B9 B8 60.17(12) . . ?
B12 B9 B4 107.72(14) . . ?
B12 B9 B10 60.23(12) . . ?
B12 B9 H9 121.6 . . ?

loop_
_geom_bond_atom_site_label_1
_geom_bond_atom_site_label_2
_geom_bond_distance
_geom_bond_site_symmetry_2
_geom_bond_publ_flag
Cu1 C1 1.9129(17) . ?
Cu1 C9 1.8878(17) . ?
O1 C10 1.205(2) . ?
O2 C12 1.204(2) . ?
N1 C24 1.459(2) . ?
N1 C9 1.351(2) . ?
N1 C10 1.408(2) . ?
N2 C15 1.463(2) . ?
N2 C9 1.358(2) . ?
N2 C12 1.410(2) . ?
C24 C25 1.394(2) . ?
C24 C29 1.393(2) . ?
C15 C20 1.391(2) . ?
C15 C16 1.396(2) . ?
C20 C19 1.398(2) . ?
C20 C21 1.506(2) . ?
C2 C1 1.679(2) . ?
C2 C3 1.511(2) . ?
C2 B3 1.719(2) . ?
C2 B7 1.721(2) . ?
C2 B6 1.718(2) . ?
C2 B11 1.720(2) . ?
C1 B3 1.720(2) . ?
C1 B6 1.729(2) . ?
C1 B5 1.717(2) . ?
C1 B4 1.717(2) . ?
C3 C4 1.396(2) . ?
C3 C8 1.395(2) . ?
C25 C26 1.394(2) . ?
C25 C30 1.501(3) . ?
C19 H19 0.9500 . ?
C19 C18 1.389(3) . ?
C29 C28 1.390(3) . ?
C29 C32 1.505(2) . ?
C18 C17 1.397(2) . ?
C18 C22 1.509(2) . ?
C16 C17 1.391(2) . ?
C16 C23 1.504(2) . ?
C17 H17 0.9500 . ?
C4 H4 0.9500 . ?
C4 C5 1.395(2) . ?
C11 C10 1.521(2) . ?
C11 C12 1.521(3) . ?
C11 C14 1.552(3) . ?
C11 C13 1.529(3) . ?
C28 H28 0.9500 . ?
C28 C27 1.395(3) . ?
C27 C26 1.383(3) . ?
C27 C31 1.506(3) . ?
C5 H5 0.9500 . ?
C5 C6 1.384(3) . ?
C26 H26 0.9500 . ?
C8 H8 0.9500 . ?
C8 C7 1.390(3) . ?
C32 H32A 0.9800 . ?
C32 H32B 0.9800 . ?
C32 H32C 0.9800 . ?
C21 H21A 0.9800 . ?
C21 H21B 0.9800 . ?
C21 H21C 0.9800 . ?
C30 H30A 0.9800 . ?
C30 H30B 0.9800 . ?
C30 H30C 0.9800 . ?
C35 C35 1.267(6) 3_767 ?
C35 C34 1.602(3) . ?
C35 H35A 0.97(3) . ?
C35 H35B 0.82(3) . ?
C6 H6 0.9500 . ?
C6 C7 1.384(3) . ?
C23 H23A 0.9800 . ?
C23 H23B 0.9800 . ?
C23 H23C 0.9800 . ?
C7 H7 0.9500 . ?
C33 H33A 0.9800 . ?
C33 H33B 0.9800 . ?
C33 H33C 0.9800 . ?
C33 C34 1.488(3) . ?
C22 H22A 0.9800 . ?
C22 H22B 0.9800 . ?
C22 H22C 0.9800 . ?
C14 H14A 0.9800 . ?
C14 H14B 0.9800 . ?
C14 H14C 0.9800 . ?
C13 H13A 0.9800 . ?
C13 H13B 0.9800 . ?
C13 H13C 0.9800 . ?
B3 H3 1.1200 . ?
B3 B7 1.785(3) . ?
B3 B8 1.776(3) . ?
B3 B4 1.760(3) . ?
B7 H7A 1.1200 . ?
B7 B8 1.777(3) . ?
B7 B11 1.782(3) . ?
B7 B12 1.780(3) . ?
B8 H8A 1.1200 . ?
B8 B4 1.782(3) . ?
B8 B12 1.790(3) . ?
B8 B9 1.789(3) . ?
B6 H6A 1.1200 . ?
B6 B5 1.767(3) . ?
B6 B11 1.787(3) . ?
B6 B10 1.776(3) . ?
C31 H31A 0.9800 . ?
C31 H31B 0.9800 . ?
C31 H31C 0.9800 . ?
B5 H5A 1.1200 . ?
B5 B4 1.762(3) . ?
B5 B10 1.781(3) . ?
B5 B9 1.780(3) . ?
B4 H4A 1.1200 . ?
B4 B9 1.785(3) . ?
B11 H11 1.1200 . ?
B11 B10 1.775(3) . ?
B11 B12 1.774(3) . ?
B10 H10 1.1200 . ?
B10 B12 1.790(3) . ?
B10 B9 1.786(3) . ?
C34 H34A 0.9900 . ?
C34 H34B 0.9900 . ?
B12 H12 1.1200 . ?
B12 B9 1.781(3) . ?
B9 H9 1.1200 . ?

loop_
_geom_torsion_atom_site_label_1
_geom_torsion_atom_site_label_2
_geom_torsion_atom_site_label_3
_geom_torsion_atom_site_label_4
_geom_torsion
_geom_torsion_site_symmetry_1
_geom_torsion_site_symmetry_2
_geom_torsion_site_symmetry_3
_geom_torsion_site_symmetry_4
_geom_torsion_publ_flag
Cu1 C1 B3 C2 -108.14(13) . . . . ?
Cu1 C1 B3 B7 -143.54(12) . . . . ?
Cu1 C1 B3 B8 153.71(12) . . . . ?
Cu1 C1 B3 B4 114.68(14) . . . . ?
Cu1 C1 B6 C2 110.75(12) . . . . ?
Cu1 C1 B6 B5 -112.19(13) . . . . ?
Cu1 C1 B6 B11 146.46(11) . . . . ?
Cu1 C1 B6 B10 -151.08(11) . . . . ?
Cu1 C1 B5 B6 103.79(13) . . . . ?
Cu1 C1 B5 B4 -115.16(14) . . . . ?
Cu1 C1 B5 B10 142.61(12) . . . . ?
Cu1 C1 B5 B9 -154.27(12) . . . . ?
Cu1 C1 B4 B3 -110.39(14) . . . . ?
Cu1 C1 B4 B8 -149.23(12) . . . . ?
Cu1 C1 B4 B5 108.79(14) . . . . ?
Cu1 C1 B4 B9 147.71(12) . . . . ?
N1 C24 C25 C26 173.12(15) . . . . ?
N1 C24 C25 C30 -5.2(2) . . . . ?
N1 C24 C29 C28 -173.03(15) . . . . ?
N1 C24 C29 C32 5.0(2) . . . . ?
N2 C15 C20 C19 174.96(15) . . . . ?
N2 C15 C20 C21 -4.1(2) . . . . ?
N2 C15 C16 C17 -175.27(15) . . . . ?
N2 C15 C16 C23 3.1(2) . . . . ?
C24 N1 C9 Cu1 4.51(19) . . . . ?
C24 N1 C9 N2 179.85(14) . . . . ?
C24 N1 C10 O1 -2.1(3) . . . . ?
C24 N1 C10 C11 174.73(15) . . . . ?
C24 C25 C26 C27 -0.6(3) . . . . ?
C24 C29 C28 C27 0.3(3) . . . . ?
C15 N2 C9 Cu1 -5.4(2) . . . . ?
C15 N2 C9 N1 179.43(15) . . . . ?
C15 N2 C12 O2 5.4(3) . . . . ?
C15 N2 C12 C11 -172.32(15) . . . . ?
C15 C20 C19 C18 0.3(3) . . . . ?
C15 C16 C17 C18 0.4(3) . . . . ?
C20 C15 C16 C17 1.4(3) . . . . ?
C20 C15 C16 C23 179.77(17) . . . . ?
C20 C19 C18 C17 1.4(3) . . . . ?
C20 C19 C18 C22 -177.34(17) . . . . ?
C2 C1 B3 B7 -35.40(12) . . . . ?
C2 C1 B3 B8 -98.15(14) . . . . ?
C2 C1 B3 B4 -137.18(13) . . . . ?
C2 C1 B6 B5 137.06(14) . . . . ?
C2 C1 B6 B11 35.71(12) . . . . ?
C2 C1 B6 B10 98.17(14) . . . . ?
C2 C1 B5 B6 -38.89(12) . . . . ?
C2 C1 B5 B4 102.17(14) . . . . ?
C2 C1 B5 B10 -0.06(18) . . . . ?
C2 C1 B5 B9 63.05(16) . . . . ?
C2 C1 B4 B3 38.93(12) . . . . ?
C2 C1 B4 B8 0.09(17) . . . . ?
C2 C1 B4 B5 -101.89(14) . . . . ?
C2 C1 B4 B9 -62.97(16) . . . . ?
C2 C3 C4 C5 -179.87(16) . . . . ?
C2 C3 C8 C7 179.88(17) . . . . ?
C2 B3 B7 B8 -135.23(14) . . . . ?
C2 B3 B7 B11 -34.11(12) . . . . ?
C2 B3 B7 B12 -97.10(15) . . . . ?
C2 B3 B8 B7 38.67(13) . . . . ?
C2 B3 B8 B4 -99.41(14) . . . . ?
C2 B3 B8 B12 0.78(18) . . . . ?
C2 B3 B8 B9 -62.14(17) . . . . ?
C2 B3 B4 C1 -36.96(12) . . . . ?
C2 B3 B4 B8 99.16(14) . . . . ?
C2 B3 B4 B5 -2.17(17) . . . . ?
C2 B3 B4 B9 61.58(17) . . . . ?
C2 B7 B8 B3 -38.58(12) . . . . ?
C2 B7 B8 B4 -1.52(18) . . . . ?
C2 B7 B8 B12 98.87(15) . . . . ?
C2 B7 B8 B9 61.77(17) . . . . ?
C2 B7 B11 B6 -33.70(12) . . . . ?
C2 B7 B11 B10 -96.99(14) . . . . ?
C2 B7 B11 B12 -134.83(14) . . . . ?
C2 B7 B12 B8 -99.24(14) . . . . ?
C2 B7 B12 B11 38.90(12) . . . . ?
C2 B7 B12 B10 1.58(18) . . . . ?
C2 B7 B12 B9 -61.86(18) . . . . ?
C2 B6 B5 C1 36.89(12) . . . . ?
C2 B6 B5 B4 2.26(17) . . . . ?
C2 B6 B5 B10 -99.20(14) . . . . ?
C2 B6 B5 B9 -61.91(16) . . . . ?
C2 B6 B11 B7 33.78(12) . . . . ?
C2 B6 B11 B10 135.26(14) . . . . ?
C2 B6 B11 B12 97.30(15) . . . . ?
C2 B6 B10 B5 98.95(14) . . . . ?
C2 B6 B10 B11 -38.58(12) . . . . ?
C2 B6 B10 B12 -1.09(18) . . . . ?
C2 B6 B10 B9 61.98(17) . . . . ?
C2 B11 B10 B6 38.54(12) . . . . ?
C2 B11 B10 B5 0.87(19) . . . . ?
C2 B11 B10 B12 -99.32(15) . . . . ?
C2 B11 B10 B9 -62.27(17) . . . . ?
C2 B11 B12 B7 -39.01(12) . . . . ?
C2 B11 B12 B8 -1.74(19) . . . . ?
C2 B11 B12 B10 99.08(14) . . . . ?
C2 B11 B12 B9 61.82(17) . . . . ?
C1 C2 C3 C4 50.7(2) . . . . ?
C1 C2 C3 C8 -128.19(17) . . . . ?
C1 C2 B3 B7 139.49(13) . . . . ?
C1 C2 B3 B8 100.31(14) . . . . ?
C1 C2 B3 B4 37.26(12) . . . . ?
C1 C2 B7 B3 -37.49(12) . . . . ?
C1 C2 B7 B8 1.63(17) . . . . ?
C1 C2 B7 B11 103.80(14) . . . . ?
C1 C2 B7 B12 64.44(16) . . . . ?
C1 C2 B6 B5 -37.14(12) . . . . ?
C1 C2 B6 B11 -138.98(14) . . . . ?
C1 C2 B6 B10 -99.91(14) . . . . ?
C1 C2 B11 B7 -103.62(14) . . . . ?
C1 C2 B11 B6 38.16(13) . . . . ?
C1 C2 B11 B10 -0.94(18) . . . . ?
C1 C2 B11 B12 -64.01(16) . . . . ?
C1 B3 B7 C2 35.25(12) . . . . ?
C1 B3 B7 B8 -99.98(14) . . . . ?
C1 B3 B7 B11 1.14(17) . . . . ?
C1 B3 B7 B12 -61.85(16) . . . . ?
C1 B3 B8 B7 99.71(14) . . . . ?
C1 B3 B8 B4 -38.37(13) . . . . ?
C1 B3 B8 B12 61.82(17) . . . . ?
C1 B3 B8 B9 -1.10(18) . . . . ?
C1 B3 B4 B8 136.12(14) . . . . ?
C1 B3 B4 B5 34.78(12) . . . . ?
C1 B3 B4 B9 98.53(15) . . . . ?
C1 B6 B5 B4 -34.63(13) . . . . ?
C1 B6 B5 B10 -136.09(14) . . . . ?
C1 B6 B5 B9 -98.79(15) . . . . ?
C1 B6 B11 C2 -35.51(12) . . . . ?
C1 B6 B11 B7 -1.73(17) . . . . ?
C1 B6 B11 B10 99.75(14) . . . . ?
C1 B6 B11 B12 61.79(16) . . . . ?
C1 B6 B10 B5 38.17(13) . . . . ?
C1 B6 B10 B11 -99.36(14) . . . . ?
C1 B6 B10 B12 -61.86(17) . . . . ?
C1 B6 B10 B9 1.21(18) . . . . ?
C1 B5 B4 B3 -34.84(12) . . . . ?
C1 B5 B4 B8 -98.58(14) . . . . ?
C1 B5 B4 B9 -136.02(14) . . . . ?
C1 B5 B10 B6 -38.55(13) . . . . ?
C1 B5 B10 B11 -0.51(19) . . . . ?
C1 B5 B10 B12 62.39(17) . . . . ?
C1 B5 B10 B9 99.97(15) . . . . ?
C1 B5 B9 B8 1.47(19) . . . . ?
C1 B5 B9 B4 38.45(13) . . . . ?
C1 B5 B9 B10 -99.88(15) . . . . ?
C1 B5 B9 B12 -61.97(18) . . . . ?
C1 B4 B9 B8 99.95(15) . . . . ?
C1 B4 B9 B5 -38.41(13) . . . . ?
C1 B4 B9 B10 -1.33(19) . . . . ?
C1 B4 B9 B12 62.17(18) . . . . ?
C3 C2 C1 Cu1 2.78(18) . . . . ?
C3 C2 C1 B3 -109.01(15) . . . . ?
C3 C2 C1 B6 106.45(15) . . . . ?
C3 C2 C1 B5 145.86(14) . . . . ?
C3 C2 C1 B4 -148.32(14) . . . . ?
C3 C2 B3 C1 105.88(15) . . . . ?
C3 C2 B3 B7 -114.62(16) . . . . ?
C3 C2 B3 B8 -153.81(14) . . . . ?
C3 C2 B3 B4 143.15(14) . . . . ?
C3 C2 B7 B3 107.12(16) . . . . ?
C3 C2 B7 B8 146.24(15) . . . . ?
C3 C2 B7 B11 -111.59(17) . . . . ?
C3 C2 B7 B12 -150.95(15) . . . . ?
C3 C2 B6 C1 -106.99(15) . . . . ?
C3 C2 B6 B5 -144.13(14) . . . . ?
C3 C2 B6 B11 114.03(16) . . . . ?
C3 C2 B6 B10 153.10(14) . . . . ?
C3 C2 B11 B7 113.41(17) . . . . ?
C3 C2 B11 B6 -104.81(16) . . . . ?
C3 C2 B11 B10 -143.91(15) . . . . ?
C3 C2 B11 B12 153.02(15) . . . . ?
C3 C4 C5 C6 0.2(3) . . . . ?
C3 C8 C7 C6 -0.2(3) . . . . ?
C25 C24 C29 C28 2.1(3) . . . . ?
C25 C24 C29 C32 -179.90(16) . . . . ?
C19 C18 C17 C16 -1.8(3) . . . . ?
C29 C24 C25 C26 -2.0(3) . . . . ?
C29 C24 C25 C30 179.75(16) . . . . ?
C29 C28 C27 C26 -2.8(3) . . . . ?
C29 C28 C27 C31 175.13(18) . . . . ?
C16 C15 C20 C19 -1.7(3) . . . . ?
C16 C15 C20 C21 179.24(16) . . . . ?
C9 N1 C24 C25 -87.56(19) . . . . ?
C9 N1 C24 C29 87.80(19) . . . . ?
C9 N1 C10 O1 176.54(17) . . . . ?
C9 N1 C10 C11 -6.7(3) . . . . ?
C9 N2 C15 C20 -86.67(19) . . . . ?
C9 N2 C15 C16 90.13(19) . . . . ?
C9 N2 C12 O2 -171.90(18) . . . . ?
C9 N2 C12 C11 10.4(3) . . . . ?
C4 C3 C8 C7 1.0(3) . . . . ?
C4 C5 C6 C7 0.5(3) . . . . ?
C10 N1 C24 C25 91.19(19) . . . . ?
C10 N1 C24 C29 -93.45(19) . . . . ?
C10 N1 C9 Cu1 -174.14(13) . . . . ?
C10 N1 C9 N2 1.2(3) . . . . ?
C10 C11 C12 O2 167.64(19) . . . . ?
C10 C11 C12 N2 -14.7(2) . . . . ?
C12 N2 C15 C20 95.80(19) . . . . ?
C12 N2 C15 C16 -87.4(2) . . . . ?
C12 N2 C9 Cu1 171.97(13) . . . . ?
C12 N2 C9 N1 -3.2(3) . . . . ?
C12 C11 C10 O1 -170.31(18) . . . . ?
C12 C11 C10 N1 13.0(2) . . . . ?
C28 C27 C26 C25 2.9(3) . . . . ?
C5 C6 C7 C8 -0.5(3) . . . . ?
C8 C3 C4 C5 -1.0(3) . . . . ?
C32 C29 C28 C27 -177.66(17) . . . . ?
C21 C20 C19 C18 179.33(17) . . . . ?
C30 C25 C26 C27 177.67(17) . . . . ?
C35 C35 C34 C33 -173.5(2) 3_767 . . . ?
C23 C16 C17 C18 -177.99(17) . . . . ?
C22 C18 C17 C16 177.00(17) . . . . ?
C14 C11 C10 O1 72.4(2) . . . . ?
C14 C11 C10 N1 -104.34(19) . . . . ?
C14 C11 C12 O2 -75.3(2) . . . . ?
C14 C11 C12 N2 102.35(19) . . . . ?
C13 C11 C10 O1 -46.7(3) . . . . ?
C13 C11 C10 N1 136.57(18) . . . . ?
C13 C11 C12 O2 44.2(3) . . . . ?
C13 C11 C12 N2 -138.19(18) . . . . ?
B3 C2 C1 Cu1 111.78(13) . . . . ?
B3 C2 C1 B6 -144.55(13) . . . . ?
B3 C2 C1 B5 -105.14(14) . . . . ?
B3 C2 C1 B4 -39.31(12) . . . . ?
B3 C2 C3 C4 -18.5(2) . . . . ?
B3 C2 C3 C8 162.57(16) . . . . ?
B3 C2 B7 B8 39.12(13) . . . . ?
B3 C2 B7 B11 141.29(14) . . . . ?
B3 C2 B7 B12 101.93(15) . . . . ?
B3 C2 B6 C1 33.32(12) . . . . ?
B3 C2 B6 B5 -3.81(17) . . . . ?
B3 C2 B6 B11 -105.66(15) . . . . ?
B3 C2 B6 B10 -66.59(16) . . . . ?
B3 C2 B11 B7 -37.24(13) . . . . ?
B3 C2 B11 B6 104.54(15) . . . . ?
B3 C2 B11 B10 65.44(17) . . . . ?
B3 C2 B11 B12 2.37(18) . . . . ?
B3 C1 B6 C2 -33.14(12) . . . . ?
B3 C1 B6 B5 103.91(14) . . . . ?
B3 C1 B6 B11 2.56(17) . . . . ?
B3 C1 B6 B10 65.03(16) . . . . ?
B3 C1 B5 B6 -104.21(14) . . . . ?
B3 C1 B5 B4 36.84(13) . . . . ?
B3 C1 B5 B10 -65.39(17) . . . . ?
B3 C1 B5 B9 -2.27(18) . . . . ?
B3 C1 B4 B8 -38.85(13) . . . . ?
B3 C1 B4 B5 -140.82(14) . . . . ?
B3 C1 B4 B9 -101.91(15) . . . . ?
B3 B7 B8 B4 37.06(13) . . . . ?
B3 B7 B8 B12 137.46(15) . . . . ?
B3 B7 B8 B9 100.35(15) . . . . ?
B3 B7 B11 C2 34.07(12) . . . . ?
B3 B7 B11 B6 0.37(18) . . . . ?
B3 B7 B11 B10 -62.91(17) . . . . ?
B3 B7 B11 B12 -100.76(15) . . . . ?
B3 B7 B12 B8 -37.86(13) . . . . ?
B3 B7 B12 B11 100.28(15) . . . . ?
B3 B7 B12 B10 62.96(18) . . . . ?
B3 B7 B12 B9 -0.48(19) . . . . ?
B3 B8 B4 C1 38.42(12) . . . . ?
B3 B8 B4 B5 100.70(15) . . . . ?
B3 B8 B4 B9 138.14(15) . . . . ?
B3 B8 B12 B7 38.08(13) . . . . ?
B3 B8 B12 B11 0.6(2) . . . . ?
B3 B8 B12 B10 -62.53(18) . . . . ?
B3 B8 B12 B9 -100.17(16) . . . . ?
B3 B8 B9 B5 -0.23(19) . . . . ?
B3 B8 B9 B4 -36.96(13) . . . . ?
B3 B8 B9 B10 63.01(18) . . . . ?
B3 B8 B9 B12 100.77(15) . . . . ?
B3 B4 B9 B8 37.58(13) . . . . ?
B3 B4 B9 B5 -100.78(15) . . . . ?
B3 B4 B9 B10 -63.70(18) . . . . ?
B3 B4 B9 B12 -0.20(19) . . . . ?
B7 C2 C1 Cu1 149.99(11) . . . . ?
B7 C2 C1 B3 38.21(13) . . . . ?
B7 C2 C1 B6 -106.34(14) . . . . ?
B7 C2 C1 B5 -66.93(16) . . . . ?
B7 C2 C1 B4 -1.11(17) . . . . ?
B7 C2 C3 C4 -92.4(2) . . . . ?
B7 C2 C3 C8 88.7(2) . . . . ?
B7 C2 B3 C1 -139.49(13) . . . . ?
B7 C2 B3 B8 -39.19(13) . . . . ?
B7 C2 B3 B4 -102.23(14) . . . . ?
B7 C2 B6 C1 102.14(14) . . . . ?
B7 C2 B6 B5 65.01(16) . . . . ?
B7 C2 B6 B11 -36.84(13) . . . . ?
B7 C2 B6 B10 2.23(18) . . . . ?
B7 C2 B11 B6 141.78(14) . . . . ?
B7 C2 B11 B10 102.68(15) . . . . ?
B7 C2 B11 B12 39.61(13) . . . . ?
B7 B3 B8 B4 -138.08(15) . . . . ?
B7 B3 B8 B12 -37.89(14) . . . . ?
B7 B3 B8 B9 -100.81(16) . . . . ?
B7 B3 B4 C1 -98.63(14) . . . . ?
B7 B3 B4 B8 37.49(13) . . . . ?
B7 B3 B4 B5 -63.85(17) . . . . ?
B7 B3 B4 B9 -0.10(18) . . . . ?
B7 B8 B4 C1 0.91(18) . . . . ?
B7 B8 B4 B3 -37.51(13) . . . . ?
B7 B8 B4 B5 63.19(17) . . . . ?
B7 B8 B4 B9 100.63(16) . . . . ?
B7 B8 B12 B11 -37.47(14) . . . . ?
B7 B8 B12 B10 -100.61(15) . . . . ?
B7 B8 B12 B9 -138.25(15) . . . . ?
B7 B8 B9 B5 -63.80(18) . . . . ?
B7 B8 B9 B4 -100.53(15) . . . . ?
B7 B8 B9 B10 -0.57(19) . . . . ?
B7 B8 B9 B12 37.20(13) . . . . ?
B7 B11 B10 B6 100.22(14) . . . . ?
B7 B11 B10 B5 62.56(18) . . . . ?
B7 B11 B10 B12 -37.63(13) . . . . ?
B7 B11 B10 B9 -0.58(18) . . . . ?
B7 B11 B12 B8 37.27(14) . . . . ?
B7 B11 B12 B10 138.09(14) . . . . ?
B7 B11 B12 B9 100.83(16) . . . . ?
B7 B12 B9 B8 -37.19(14) . . . . ?
B7 B12 B9 B5 62.95(19) . . . . ?
B7 B12 B9 B4 0.4(2) . . . . ?
B7 B12 B9 B10 100.72(15) . . . . ?
B8 B3 B7 C2 135.23(14) . . . . ?
B8 B3 B7 B11 101.12(15) . . . . ?
B8 B3 B7 B12 38.13(14) . . . . ?
B8 B3 B4 C1 -136.12(14) . . . . ?
B8 B3 B4 B5 -101.34(15) . . . . ?
B8 B3 B4 B9 -37.59(14) . . . . ?
B8 B7 B11 C2 97.22(14) . . . . ?
B8 B7 B11 B6 63.52(17) . . . . ?
B8 B7 B11 B10 0.23(18) . . . . ?
B8 B7 B11 B12 -37.61(13) . . . . ?
B8 B7 B12 B11 138.14(15) . . . . ?
B8 B7 B12 B10 100.83(16) . . . . ?
B8 B7 B12 B9 37.38(14) . . . . ?
B8 B4 B9 B5 -138.36(15) . . . . ?
B8 B4 B9 B10 -101.28(16) . . . . ?
B8 B4 B9 B12 -37.78(14) . . . . ?
B8 B12 B9 B5 100.13(15) . . . . ?
B8 B12 B9 B4 37.61(14) . . . . ?
B8 B12 B9 B10 137.91(14) . . . . ?
B6 C2 C1 Cu1 -103.67(13) . . . . ?
B6 C2 C1 B3 144.55(13) . . . . ?
B6 C2 C1 B5 39.41(13) . . . . ?
B6 C2 C1 B4 105.23(14) . . . . ?
B6 C2 C3 C4 119.65(17) . . . . ?
B6 C2 C3 C8 -59.2(2) . . . . ?
B6 C2 B3 C1 -33.47(12) . . . . ?
B6 C2 B3 B7 106.03(15) . . . . ?
B6 C2 B3 B8 66.84(17) . . . . ?
B6 C2 B3 B4 3.80(17) . . . . ?
B6 C2 B7 B3 -104.36(15) . . . . ?
B6 C2 B7 B8 -65.24(17) . . . . ?
B6 C2 B7 B11 36.93(13) . . . . ?
B6 C2 B7 B12 -2.42(18) . . . . ?
B6 C2 B11 B7 -141.78(14) . . . . ?
B6 C2 B11 B10 -39.10(13) . . . . ?
B6 C2 B11 B12 -102.16(15) . . . . ?
B6 C1 B3 C2 33.06(12) . . . . ?
B6 C1 B3 B7 -2.34(17) . . . . ?
B6 C1 B3 B8 -65.09(16) . . . . ?
B6 C1 B3 B4 -104.12(14) . . . . ?
B6 C1 B5 B4 141.05(14) . . . . ?
B6 C1 B5 B10 38.82(13) . . . . ?
B6 C1 B5 B9 101.94(15) . . . . ?
B6 C1 B4 B3 104.10(14) . . . . ?
B6 C1 B4 B8 65.25(17) . . . . ?
B6 C1 B4 B5 -36.72(13) . . . . ?
B6 C1 B4 B9 2.19(18) . . . . ?
B6 B5 B4 C1 34.78(12) . . . . ?
B6 B5 B4 B3 -0.05(18) . . . . ?
B6 B5 B4 B8 -63.80(17) . . . . ?
B6 B5 B4 B9 -101.23(15) . . . . ?
B6 B5 B10 B11 38.04(14) . . . . ?
B6 B5 B10 B12 100.95(15) . . . . ?
B6 B5 B10 B9 138.52(15) . . . . ?
B6 B5 B9 B8 64.13(18) . . . . ?
B6 B5 B9 B4 101.11(15) . . . . ?
B6 B5 B9 B10 -37.22(13) . . . . ?
B6 B5 B9 B12 0.69(19) . . . . ?
B6 B11 B10 B5 -37.67(13) . . . . ?
B6 B11 B10 B12 -137.85(15) . . . . ?
B6 B11 B10 B9 -100.80(15) . . . . ?
B6 B11 B12 B7 -100.47(14) . . . . ?
B6 B11 B12 B8 -63.20(18) . . . . ?
B6 B11 B12 B10 37.62(13) . . . . ?
B6 B11 B12 B9 0.36(19) . . . . ?
B6 B10 B12 B7 -0.32(19) . . . . ?
B6 B10 B12 B8 62.80(18) . . . . ?
B6 B10 B12 B11 -37.83(13) . . . . ?
B6 B10 B12 B9 100.49(15) . . . . ?
B6 B10 B9 B8 -63.05(18) . . . . ?
B6 B10 B9 B5 36.85(13) . . . . ?
B6 B10 B9 B4 0.1(2) . . . . ?
B6 B10 B9 B12 -100.78(15) . . . . ?
C31 C27 C26 C25 -174.99(18) . . . . ?
B5 C1 B3 C2 100.28(14) . . . . ?
B5 C1 B3 B7 64.88(16) . . . . ?
B5 C1 B3 B8 2.13(18) . . . . ?
B5 C1 B3 B4 -36.89(13) . . . . ?
B5 C1 B6 C2 -137.06(14) . . . . ?
B5 C1 B6 B11 -101.35(15) . . . . ?
B5 C1 B6 B10 -38.89(13) . . . . ?
B5 C1 B4 B3 140.82(14) . . . . ?
B5 C1 B4 B8 101.98(15) . . . . ?
B5 C1 B4 B9 38.92(13) . . . . ?
B5 B6 B11 C2 -97.23(14) . . . . ?
B5 B6 B11 B7 -63.45(16) . . . . ?
B5 B6 B11 B10 38.03(13) . . . . ?
B5 B6 B11 B12 0.06(18) . . . . ?
B5 B6 B10 B11 -137.53(15) . . . . ?
B5 B6 B10 B12 -100.04(16) . . . . ?
B5 B6 B10 B9 -36.97(14) . . . . ?
B5 B4 B9 B8 138.36(15) . . . . ?
B5 B4 B9 B10 37.08(14) . . . . ?
B5 B4 B9 B12 100.58(16) . . . . ?
B5 B10 B12 B7 -63.17(18) . . . . ?
B5 B10 B12 B8 -0.06(19) . . . . ?
B5 B10 B12 B11 -100.68(15) . . . . ?
B5 B10 B12 B9 37.64(13) . . . . ?
B5 B10 B9 B8 -99.90(15) . . . . ?
B5 B10 B9 B4 -36.78(13) . . . . ?
B5 B10 B9 B12 -137.63(14) . . . . ?
B4 C1 B3 C2 137.18(13) . . . . ?
B4 C1 B3 B7 101.78(14) . . . . ?
B4 C1 B3 B8 39.02(13) . . . . ?
B4 C1 B6 C2 -100.32(14) . . . . ?
B4 C1 B6 B5 36.74(13) . . . . ?
B4 C1 B6 B11 -64.61(16) . . . . ?
B4 C1 B6 B10 -2.15(18) . . . . ?
B4 C1 B5 B6 -141.05(14) . . . . ?
B4 C1 B5 B10 -102.23(16) . . . . ?
B4 C1 B5 B9 -39.11(13) . . . . ?
B4 B3 B7 C2 97.46(14) . . . . ?
B4 B3 B7 B8 -37.77(13) . . . . ?
B4 B3 B7 B11 63.36(17) . . . . ?
B4 B3 B7 B12 0.36(18) . . . . ?
B4 B3 B8 B7 138.08(15) . . . . ?
B4 B3 B8 B12 100.19(16) . . . . ?
B4 B3 B8 B9 37.27(14) . . . . ?
B4 B8 B12 B7 100.61(15) . . . . ?
B4 B8 B12 B11 63.13(18) . . . . ?
B4 B8 B12 B10 0.00(18) . . . . ?
B4 B8 B12 B9 -37.64(13) . . . . ?
B4 B8 B9 B5 36.73(13) . . . . ?
B4 B8 B9 B10 99.97(15) . . . . ?
B4 B8 B9 B12 137.73(15) . . . . ?
B4 B5 B10 B6 -100.85(15) . . . . ?
B4 B5 B10 B11 -62.81(18) . . . . ?
B4 B5 B10 B12 0.09(18) . . . . ?
B4 B5 B10 B9 37.67(14) . . . . ?
B4 B5 B9 B8 -36.98(14) . . . . ?
B4 B5 B9 B10 -138.33(15) . . . . ?
B4 B5 B9 B12 -100.42(16) . . . . ?
B11 C2 C1 Cu1 -142.43(12) . . . . ?
B11 C2 C1 B3 105.78(14) . . . . ?
B11 C2 C1 B6 -38.76(13) . . . . ?
B11 C2 C1 B5 0.65(17) . . . . ?
B11 C2 C1 B4 66.47(16) . . . . ?
B11 C2 C3 C4 -167.92(15) . . . . ?
B11 C2 C3 C8 13.2(2) . . . . ?
B11 C2 B3 C1 -102.31(14) . . . . ?
B11 C2 B3 B7 37.18(13) . . . . ?
B11 C2 B3 B8 -2.00(18) . . . . ?
B11 C2 B3 B4 -65.05(16) . . . . ?
B11 C2 B7 B3 -141.29(14) . . . . ?
B11 C2 B7 B8 -102.17(15) . . . . ?
B11 C2 B7 B12 -39.36(13) . . . . ?
B11 C2 B6 C1 138.98(13) . . . . ?
B11 C2 B6 B5 101.84(14) . . . . ?
B11 C2 B6 B10 39.07(13) . . . . ?
B11 B7 B8 B3 -100.14(14) . . . . ?
B11 B7 B8 B4 -63.08(17) . . . . ?
B11 B7 B8 B12 37.31(13) . . . . ?
B11 B7 B8 B9 0.21(18) . . . . ?
B11 B7 B12 B8 -138.14(15) . . . . ?
B11 B7 B12 B10 -37.32(14) . . . . ?
B11 B7 B12 B9 -100.76(16) . . . . ?
B11 B6 B5 C1 98.33(14) . . . . ?
B11 B6 B5 B4 63.69(17) . . . . ?
B11 B6 B5 B10 -37.76(13) . . . . ?
B11 B6 B5 B9 -0.47(18) . . . . ?
B11 B6 B10 B5 137.53(15) . . . . ?
B11 B6 B10 B12 37.50(14) . . . . ?
B11 B6 B10 B9 100.57(16) . . . . ?
B11 B10 B12 B7 37.51(13) . . . . ?
B11 B10 B12 B8 100.63(15) . . . . ?
B11 B10 B12 B9 138.32(14) . . . . ?
B11 B10 B9 B8 0.71(19) . . . . ?
B11 B10 B9 B5 100.61(15) . . . . ?
B11 B10 B9 B4 63.83(18) . . . . ?
B11 B10 B9 B12 -37.03(13) . . . . ?
B11 B12 B9 B8 -100.78(15) . . . . ?
B11 B12 B9 B5 -0.65(19) . . . . ?
B11 B12 B9 B4 -63.17(19) . . . . ?
B11 B12 B9 B10 37.12(13) . . . . ?
B10 B6 B5 C1 136.09(14) . . . . ?
B10 B6 B5 B4 101.45(16) . . . . ?
B10 B6 B5 B9 37.29(14) . . . . ?
B10 B6 B11 C2 -135.26(14) . . . . ?
B10 B6 B11 B7 -101.48(15) . . . . ?
B10 B6 B11 B12 -37.96(14) . . . . ?
B10 B5 B4 C1 98.49(15) . . . . ?
B10 B5 B4 B3 63.65(17) . . . . ?
B10 B5 B4 B8 -0.09(18) . . . . ?
B10 B5 B4 B9 -37.53(14) . . . . ?
B10 B5 B9 B8 101.35(16) . . . . ?
B10 B5 B9 B4 138.33(15) . . . . ?
B10 B5 B9 B12 37.91(14) . . . . ?
B10 B11 B12 B7 -138.09(14) . . . . ?
B10 B11 B12 B8 -100.82(16) . . . . ?
B10 B11 B12 B9 -37.26(14) . . . . ?
B10 B12 B9 B8 -137.91(14) . . . . ?
B10 B12 B9 B5 -37.77(14) . . . . ?
B10 B12 B9 B4 -100.30(16) . . . . ?
B12 B7 B8 B3 -137.46(15) . . . . ?
B12 B7 B8 B4 -100.39(16) . . . . ?
B12 B7 B8 B9 -37.11(14) . . . . ?
B12 B7 B11 C2 134.83(14) . . . . ?
B12 B7 B11 B6 101.13(15) . . . . ?
B12 B7 B11 B10 37.84(14) . . . . ?
B12 B8 B4 C1 -62.23(17) . . . . ?
B12 B8 B4 B3 -100.64(15) . . . . ?
B12 B8 B4 B5 0.06(18) . . . . ?
B12 B8 B4 B9 37.50(14) . . . . ?
B12 B8 B9 B5 -101.00(16) . . . . ?
B12 B8 B9 B4 -137.73(15) . . . . ?
B12 B8 B9 B10 -37.76(14) . . . . ?
B12 B11 B10 B6 137.85(15) . . . . ?
B12 B11 B10 B5 100.18(16) . . . . ?
B12 B11 B10 B9 37.05(14) . . . . ?
B12 B10 B9 B8 37.73(14) . . . . ?
B12 B10 B9 B5 137.63(14) . . . . ?
B12 B10 B9 B4 100.86(16) . . . . ?
B9 B8 B4 C1 -99.73(15) . . . . ?
B9 B8 B4 B3 -138.14(15) . . . . ?
B9 B8 B4 B5 -37.44(13) . . . . ?
B9 B8 B12 B7 138.25(15) . . . . ?
B9 B8 B12 B11 100.77(16) . . . . ?
B9 B8 B12 B10 37.64(14) . . . . ?
B9 B5 B4 C1 136.02(14) . . . . ?
B9 B5 B4 B3 101.18(15) . . . . ?
B9 B5 B4 B8 37.44(13) . . . . ?
B9 B5 B10 B6 -138.52(15) . . . . ?
B9 B5 B10 B11 -100.48(16) . . . . ?
B9 B5 B10 B12 -37.58(14) . . . . ?
B9 B10 B12 B7 -100.81(16) . . . . ?
B9 B10 B12 B8 -37.69(13) . . . . ?
B9 B10 B12 B11 -138.32(14) . . . . ?
